data_4519142
loop_
_publ_author_name
'Zhang, Tao'
'Chen, Hongtai'
'Liu, Shurong'
'Lv, Hongxiao'
'Zhang, Xiutang'
'Li, Qiaoling'

_publ_section_title
;
 Highly Robust {Ln4}-Organic Frameworks (Ln = Ho, Yb) for Excellent
 Catalytic Performance on Cycloaddition Reaction of Epoxides with CO2 and
 Knoevenagel Condensation
;
_journal_name_full 'ACS Catalysis'
_journal_page_first 14916
_journal_page_last 14925
_journal_paper_doi 10.1021/acscatal.1c04260
_journal_year 2021
_chemical_formula_moiety '0.17(C342 H162 N12 O156 Yb24)'
_chemical_formula_sum 'C57 H27 N2 O26 Yb4'
_chemical_formula_weight 1847.96
_space_group_crystal_system hexagonal
_space_group_IT_number 193
_space_group_name_Hall '-P 6c 2'
_space_group_name_H-M_alt 'P 63/m c m'
_atom_sites_solution_hydrogens mixed
_atom_sites_solution_primary dual
_audit_creation_date 2021-09-10
_audit_creation_method
;
Olex2 1.2
(compiled 2018.05.29 svn.r3508 for OlexSys, GUI svn.r5506)
;
_cell_angle_alpha 90.00(3)
_cell_angle_beta 90.00(3)
_cell_angle_gamma 120.00(3)
_cell_formula_units_Z 6
_cell_length_a 22.060(4)
_cell_length_b 22.060(4)
_cell_length_c 38.082(8)
_cell_measurement_reflns_used 9936
_cell_measurement_temperature 296
_cell_measurement_theta_max 28.253
_cell_measurement_theta_min 2.397
_cell_volume 16049(7)
_computing_cell_refinement 'SAINT V8.38A (?, 2016)'
_computing_data_reduction 'SAINT V8.38A (?, 2016)'
_computing_molecular_graphics 'Olex2 (Dolomanov et al., 2009)'
_computing_publication_material 'Olex2 (Dolomanov et al., 2009)'
_computing_structure_refinement 'ShelXL (Sheldrick, 2015)'
_computing_structure_solution 'ShelXT (Sheldrick, 2015)'
_diffrn_ambient_temperature 296.15
_diffrn_measured_fraction_theta_full 0.993
_diffrn_measured_fraction_theta_max 0.993
_diffrn_measurement_device_type 'Bruker D8 VENTURE PHOTON II'
_diffrn_measurement_method 'phi and omega scans'
_diffrn_radiation_type MoK\a
_diffrn_radiation_wavelength 0.71073
_diffrn_reflns_av_R_equivalents 0.0572
_diffrn_reflns_av_unetI/netI 0.0232
_diffrn_reflns_Laue_measured_fraction_full 0.993
_diffrn_reflns_Laue_measured_fraction_max 0.993
_diffrn_reflns_limit_h_max 26
_diffrn_reflns_limit_h_min -21
_diffrn_reflns_limit_k_max 23
_diffrn_reflns_limit_k_min -26
_diffrn_reflns_limit_l_max 45
_diffrn_reflns_limit_l_min -30
_diffrn_reflns_number 74487
_diffrn_reflns_point_group_measured_fraction_full 0.993
_diffrn_reflns_point_group_measured_fraction_max 0.993
_diffrn_reflns_theta_full 25.100
_diffrn_reflns_theta_max 25.100
_diffrn_reflns_theta_min 2.134
_exptl_absorpt_coefficient_mu 3.512
_exptl_absorpt_correction_T_max 0.7457
_exptl_absorpt_correction_T_min 0.6051
_exptl_absorpt_correction_type multi-scan
_exptl_absorpt_process_details
'SADABS-2016/2 (Bruker,2016/2) was used for absorption correction. wR2(int) was 0.0893 before and 0.0690 after correction. The Ratio of minimum to maximum transmission is 0.8115. The \l/2 correction factor is Not present.'
_exptl_crystal_colour yellow
_exptl_crystal_colour_primary yellow
_exptl_crystal_density_diffrn 1.147
_exptl_crystal_description block
_exptl_crystal_F_000 5226
_exptl_crystal_size_max 0.21
_exptl_crystal_size_mid 0.17
_exptl_crystal_size_min 0.13
_refine_diff_density_max 1.207
_refine_diff_density_min -0.937
_refine_diff_density_rms 0.085
_refine_ls_extinction_method none
_refine_ls_goodness_of_fit_ref 1.048
_refine_ls_hydrogen_treatment mixed
_refine_ls_matrix_type full
_refine_ls_number_parameters 239
_refine_ls_number_reflns 5067
_refine_ls_number_restraints 33
_refine_ls_restrained_S_all 1.077
_refine_ls_R_factor_all 0.0305
_refine_ls_R_factor_gt 0.0270
_refine_ls_shift/su_max 0.002
_refine_ls_shift/su_mean 0.000
_refine_ls_structure_factor_coef Fsqd
_refine_ls_weighting_details 'w=1/[\s^2^(Fo^2^)+(0.0399P)^2^+27.5594P] where P=(Fo^2^+2Fc^2^)/3'
_refine_ls_weighting_scheme calc
_refine_ls_wR_factor_gt 0.0730
_refine_ls_wR_factor_ref 0.0754
_reflns_Friedel_coverage 0.000
_reflns_number_gt 4544
_reflns_number_total 5067
_reflns_threshold_expression 'I > 2\s(I)'
_cod_data_source_file cs1c04260_si_003.cif
_cod_data_source_block m5486_0m_a
_cod_original_cell_volume 16050(7)
_cod_database_code 4519142
_shelx_shelxl_version_number 2018/3
_shelx_space_group_comment
;
The symmetry employed for this shelxl refinement is uniquely defined
by the following loop, which should always be used as a source of
symmetry information in preference to the above space-group names.
They are only intended as comments.
;
_shelx_estimated_absorpt_t_max 0.658
_shelx_estimated_absorpt_t_min 0.526
_olex2_refinement_description
;
1. Fixed Uiso
 At 1.2 times of:
  All C(H) groups
2. Restrained distances
 C19-H19
 0.97 with sigma of 0.02
 O7-H7
 0.85 with sigma of 0.02
 C17-C17_$1
 2.2 with sigma of 0.04
3. Uiso/Uaniso restraints and constraints
Uanis(C19) \\sim Ueq, Uanis(C17) \\sim Ueq, Uanis(C18) \\sim Ueq: with sigma of
0.01 and sigma for terminal atoms of 0.02
Uanis(O5A) \\sim Ueq, Uanis(O5B) \\sim Ueq: with sigma of 0.005 and sigma for
terminal atoms of 0.01
4. Others
 Sof(O5B)=1-FVAR(1)
 Sof(O5A)=FVAR(1)
 Fixed Sof: C15(0.5) H15(0.5) C16(0.5) H16(0.5) C17(0.5) H17(0.5) C18(0.5)
 H18(0.5)
5.a Aromatic/amide H refined with riding coordinates:
 C5(H5), C9(H9), C15(H15), C16(H16), C17(H17), C18(H18), C12(H12), C14(H14)
5.b Fitted hexagon refined as free rotating group:
 C11(C15,C16,C8,C17,C18)
;
_olex2_submission_special_instructions 'No special instructions were received'

loop_
_space_group_symop_operation_xyz
'x, y, z'
'-y, x-y, z'
'-x+y, -x, z'
'-x, -y, z+1/2'
'y, -x+y, z+1/2'
'x-y, x, z+1/2'
'y, x, -z+1/2'
'x-y, -y, -z+1/2'
'-x, -x+y, -z+1/2'
'-y, -x, -z'
'-x+y, y, -z'
'x, x-y, -z'
'-x, -y, -z'
'y, -x+y, -z'
'x-y, x, -z'
'x, y, -z-1/2'
'-y, x-y, -z-1/2'
'-x+y, -x, -z-1/2'
'-y, -x, z-1/2'
'-x+y, y, z-1/2'
'x, x-y, z-1/2'
'y, x, z'
'x-y, -y, z'
'-x, -x+y, z'

loop_
_atom_site_label
_atom_site_type_symbol
_atom_site_fract_x
_atom_site_fract_y
_atom_site_fract_z
_atom_site_U_iso_or_equiv
_atom_site_adp_type
_atom_site_occupancy
_atom_site_site_symmetry_order
_atom_site_calc_flag
_atom_site_refinement_flags_posn
_atom_site_refinement_flags_adp
_atom_site_refinement_flags_occupancy
_atom_site_disorder_assembly
_atom_site_disorder_group
Yb1 Yb 1.000000 0.45937(2) 0.65646(2) 0.02414(8) Uani 1 2 d S T P . .
Yb2 Yb 0.90083(2) 0.42432(2) 0.750000 0.03179(9) Uani 1 2 d S T P . .
O1 O 0.57172(14) 0.07920(15) 0.65957(7) 0.0362(7) Uani 1 1 d . . . . .
O2 O 0.61373(15) 0.11594(17) 0.71328(7) 0.0451(8) Uani 1 1 d . . . . .
O3 O 0.91975(16) 0.35234(16) 0.67075(9) 0.0537(9) Uani 1 1 d . . . . .
O4 O 0.83923(16) 0.34513(16) 0.70814(9) 0.0513(8) Uani 1 1 d . . . . .
N1 N 0.6423(2) 0.000000 0.63489(11) 0.0326(10) Uani 1 2 d S T P . .
C1 C 0.6206(2) 0.11080(18) 0.68103(10) 0.0288(8) Uani 1 1 d . . . . .
C2 C 0.6654(2) 0.0596(2) 0.61681(10) 0.0338(9) Uani 1 1 d . . . . .
C3 C 0.5639(4) 0.000000 0.41360(16) 0.0457(16) Uani 1 2 d S T P . .
C4 C 0.6156(3) 0.000000 0.56235(14) 0.0388(14) Uani 1 2 d S T P . .
C5 C 0.7424(2) 0.21056(19) 0.68216(10) 0.0333(9) Uani 1 1 d . . . . .
H5 H 0.730998 0.224409 0.703017 0.040 Uiso 1 1 calc R . . . .
C6 C 0.6938(2) 0.1488(2) 0.66648(10) 0.0306(8) Uani 1 1 d . . . . .
C7 C 0.7120(2) 0.1268(2) 0.63539(10) 0.0371(10) Uani 1 1 d . . . . .
C9 C 0.6534(2) 0.0620(2) 0.58109(10) 0.0410(10) Uani 1 1 d . . . . .
H9 H 0.670627 0.104875 0.569794 0.049 Uiso 1 1 calc R . . . .
C10 C 0.8079(2) 0.2524(2) 0.66752(11) 0.0398(10) Uani 1 1 d . . . . .
C11 C 0.5778(3) 0.000000 0.45218(8) 0.0515(18) Uani 1 2 d S T P A .
C15 C 0.5827(4) 0.05376(18) 0.47324(12) 0.063(3) Uani 0.5 1 d G . . A 1
H15 H 0.577838 0.089652 0.463372 0.075 Uiso 0.5 1 calc R . . A 1
C16 C 0.5949(4) 0.0539(3) 0.50906(11) 0.060(3) Uani 0.5 1 d G . . A 1
H16 H 0.598242 0.089815 0.523161 0.072 Uiso 0.5 1 calc R . . A 1
C8 C 0.6022(4) 0.0000(4) 0.52381(8) 0.0451(16) Uani 1 2 d GS T P . .
C17 C 0.5973(4) -0.0535(3) 0.50275(13) 0.078(3) Uani 0.5 1 d DG U . A 2
H17 H 0.602128 -0.089456 0.512594 0.094 Uiso 0.5 1 calc R . . A 2
C18 C 0.5850(4) -0.05365(18) 0.46693(12) 0.078(4) Uani 0.5 1 d G U . A 2
H18 H 0.581736 -0.089613 0.452843 0.094 Uiso 0.5 1 calc R . . A 2
C12 C 0.7782(3) 0.1687(3) 0.62179(12) 0.0577(14) Uani 1 1 d . . . . .
H12 H 0.791293 0.154436 0.601603 0.069 Uiso 1 1 calc R . . . .
C13 C 0.8595(2) 0.3218(2) 0.68365(12) 0.0416(10) Uani 1 1 d . . . . .
C14 C 0.8254(3) 0.2313(3) 0.63729(13) 0.0606(15) Uani 1 1 d . . . . .
H14 H 0.869223 0.259140 0.627203 0.073 Uiso 1 1 calc R . . . .
O5A O 0.5574(8) -0.0490(5) 0.3949(2) 0.060(4) Uani 0.412(16) 1 d . U . B 1
O7 O 1.000000 0.47669(15) 0.71585(8) 0.0144(6) Uani 1 2 d DS T P . .
O6 O 0.9410(2) 0.3457(2) 0.750000 0.0520(12) Uani 1 2 d S T P . .
O1W O 0.7714(4) 0.3887(4) 0.750000 0.109(2) Uani 1 2 d S T P . .
C19 C 1.000000 0.3486(5) 0.750000 0.055(2) Uani 1 4 d DS TU P . .
H19 H 1.000000 0.3027(11) 0.750000 0.066 Uiso 1 4 d DRS T P . .
H7 H 1.000000 0.5131(10) 0.718(2) 0.07(3) Uiso 1 2 d DS T P . .
O5B O 0.5121(5) -0.0482(4) 0.39990(18) 0.082(3) Uani 0.588(16) 1 d . U . B 2

loop_
_atom_site_aniso_label
_atom_site_aniso_U_11
_atom_site_aniso_U_22
_atom_site_aniso_U_33
_atom_site_aniso_U_23
_atom_site_aniso_U_13
_atom_site_aniso_U_12
Yb1 0.01745(12) 0.03142(11) 0.01889(13) -0.00297(8) 0.000 0.00873(6)
Yb2 0.03469(14) 0.03375(14) 0.02064(13) 0.000 0.000 0.01239(11)
O1 0.0283(15) 0.0336(15) 0.0318(15) -0.0062(12) -0.0049(12) 0.0044(12)
O2 0.0333(16) 0.0570(19) 0.0250(14) -0.0081(13) 0.0021(12) 0.0076(14)
O3 0.0342(17) 0.0396(18) 0.060(2) 0.0006(16) -0.0051(16) -0.0021(15)
O4 0.0426(18) 0.0411(18) 0.056(2) -0.0173(16) -0.0128(16) 0.0103(15)
N1 0.040(2) 0.034(3) 0.022(2) 0.000 0.0027(17) 0.0170(13)
C1 0.028(2) 0.0208(18) 0.030(2) -0.0004(16) -0.0003(17) 0.0061(16)
C2 0.040(2) 0.027(2) 0.0229(18) -0.0039(16) 0.0033(17) 0.0083(18)
C3 0.063(3) 0.042(4) 0.024(3) 0.000 -0.004(3) 0.0212(18)
C4 0.058(3) 0.031(3) 0.018(3) 0.000 -0.004(2) 0.0153(15)
C5 0.034(2) 0.028(2) 0.027(2) -0.0040(16) 0.0027(17) 0.0075(17)
C6 0.033(2) 0.028(2) 0.0226(18) -0.0016(16) -0.0003(16) 0.0095(17)
C7 0.038(2) 0.030(2) 0.024(2) -0.0027(16) 0.0049(17) 0.0029(18)
C9 0.061(3) 0.026(2) 0.026(2) 0.0049(17) 0.000(2) 0.015(2)
C10 0.034(2) 0.034(2) 0.031(2) -0.0032(18) 0.0014(18) 0.0016(19)
C11 0.074(4) 0.048(4) 0.024(3) 0.000 -0.008(3) 0.0239(19)
C15 0.118(10) 0.060(6) 0.020(5) 0.004(4) -0.013(5) 0.051(7)
C16 0.118(10) 0.039(5) 0.022(5) -0.010(4) -0.013(5) 0.039(6)
C8 0.066(3) 0.037(3) 0.023(3) 0.000 -0.009(3) 0.0183(17)
C17 0.126(8) 0.063(6) 0.044(5) -0.006(5) -0.022(6) 0.047(6)
C18 0.129(8) 0.072(6) 0.044(5) -0.010(5) -0.021(6) 0.057(6)
C12 0.052(3) 0.052(3) 0.039(3) -0.014(2) 0.018(2) 0.003(2)
C13 0.035(2) 0.029(2) 0.042(2) 0.0002(19) -0.009(2) 0.0016(19)
C14 0.038(3) 0.055(3) 0.046(3) -0.014(2) 0.014(2) -0.008(2)
O5A 0.094(6) 0.054(5) 0.043(4) -0.006(3) -0.010(4) 0.045(4)
O7 0.0118(15) 0.0208(13) 0.0076(15) 0.0007(11) 0.000 0.0059(7)
O6 0.052(3) 0.040(3) 0.056(3) 0.000 0.000 0.017(2)
O1W 0.106(6) 0.116(6) 0.109(5) 0.000 0.000 0.058(5)
C19 0.064(6) 0.051(4) 0.055(5) 0.000 0.000 0.032(3)
O5B 0.072(5) 0.091(4) 0.040(3) 0.012(3) -0.011(3) 0.008(3)

loop_
_atom_type_symbol
_atom_type_description
_atom_type_scat_dispersion_real
_atom_type_scat_dispersion_imag
_atom_type_scat_source
C C 0.0033 0.0016 'International Tables Vol C Tables 4.2.6.8 and 6.1.1.4'
H H 0.0000 0.0000 'International Tables Vol C Tables 4.2.6.8 and 6.1.1.4'
N N 0.0061 0.0033 'International Tables Vol C Tables 4.2.6.8 and 6.1.1.4'
O O 0.0106 0.0060 'International Tables Vol C Tables 4.2.6.8 and 6.1.1.4'
Yb Yb -0.3850 5.5486 'International Tables Vol C Tables 4.2.6.8 and 6.1.1.4'

loop_
_geom_angle_atom_site_label_1
_geom_angle_atom_site_label_2
_geom_angle_atom_site_label_3
_geom_angle
_geom_angle_site_symmetry_1
_geom_angle_site_symmetry_3
_geom_angle_publ_flag
Yb2 Yb1 Yb2 55.820(14) 9_766 . ?
Yb2 Yb1 H7 34.8(6) 9_766 . ?
Yb2 Yb1 H7 34.8(6) . . ?
O1 Yb1 Yb2 64.82(7) 22_655 9_766 ?
O1 Yb1 Yb2 102.47(7) 2_655 9_766 ?
O1 Yb1 Yb2 64.82(7) 2_655 . ?
O1 Yb1 Yb2 102.47(7) 22_655 . ?
O1 Yb1 O1 86.47(16) 22_655 2_655 ?
O1 Yb1 C3 100.95(14) 22_655 14_666 ?
O1 Yb1 C3 100.95(14) 2_655 14_666 ?
O1 Yb1 O5A 126.8(3) 2_655 10_666 ?
O1 Yb1 O5A 93.1(4) 2_655 14_666 ?
O1 Yb1 O5A 126.8(3) 22_655 14_666 ?
O1 Yb1 O5A 93.1(4) 22_655 10_666 ?
O1 Yb1 O7 79.98(9) 22_655 . ?
O1 Yb1 O7 79.98(9) 2_655 . ?
O1 Yb1 H7 67.9(7) 22_655 . ?
O1 Yb1 H7 67.9(7) 2_655 . ?
O1 Yb1 O5B 75.5(2) 2_655 14_666 ?
O1 Yb1 O5B 106.8(3) 2_655 10_666 ?
O1 Yb1 O5B 106.8(3) 22_655 14_666 ?
O1 Yb1 O5B 75.5(2) 22_655 10_666 ?
O3 Yb1 Yb2 60.56(9) . . ?
O3 Yb1 Yb2 99.32(9) . 9_766 ?
O3 Yb1 Yb2 99.32(9) 24_765 . ?
O3 Yb1 Yb2 60.57(9) 24_765 9_766 ?
O3 Yb1 O1 162.37(11) . 22_655 ?
O3 Yb1 O1 89.82(13) . 2_655 ?
O3 Yb1 O1 89.82(13) 24_765 22_655 ?
O3 Yb1 O1 162.37(11) 24_765 2_655 ?
O3 Yb1 O3 88.53(19) 24_765 . ?
O3 Yb1 C3 96.68(15) 24_765 14_666 ?
O3 Yb1 C3 96.68(15) . 14_666 ?
O3 Yb1 O5A 70.6(3) . 14_666 ?
O3 Yb1 O5A 70.6(3) 24_765 10_666 ?
O3 Yb1 O5A 102.9(4) 24_765 14_666 ?
O3 Yb1 O5A 102.9(4) . 10_666 ?
O3 Yb1 O7 82.40(11) 24_765 . ?
O3 Yb1 O7 82.40(11) . . ?
O3 Yb1 H7 94.8(8) . . ?
O3 Yb1 H7 94.8(8) 24_765 . ?
O3 Yb1 O5B 88.9(3) . 14_666 ?
O3 Yb1 O5B 122.0(2) 24_765 14_666 ?
O3 Yb1 O5B 122.0(2) . 10_666 ?
O3 Yb1 O5B 88.9(3) 24_765 10_666 ?
C3 Yb1 Yb2 151.55(3) 14_666 9_766 ?
C3 Yb1 Yb2 151.55(3) 14_666 . ?
C3 Yb1 H7 164.0(11) 14_666 . ?
O5A Yb1 Yb2 125.1(2) 14_666 . ?
O5A Yb1 Yb2 161.6(4) 10_666 . ?
O5A Yb1 Yb2 125.2(2) 10_666 9_766 ?
O5A Yb1 Yb2 161.6(4) 14_666 9_766 ?
O5A Yb1 C3 27.2(2) 14_666 14_666 ?
O5A Yb1 C3 27.2(2) 10_666 14_666 ?
O5A Yb1 O5A 47.0(5) 14_666 10_666 ?
O5A Yb1 H7 156.4(3) 14_666 . ?
O5A Yb1 H7 156.4(3) 10_666 . ?
O7 Yb1 Yb2 28.234(15) . . ?
O7 Yb1 Yb2 28.234(14) . 9_766 ?
O7 Yb1 C3 178.71(18) . 14_666 ?
O7 Yb1 O5A 152.1(2) . 14_666 ?
O7 Yb1 O5A 152.1(2) . 10_666 ?
O7 Yb1 H7 17.3(11) . . ?
O7 Yb1 O5B 153.96(19) . 10_666 ?
O7 Yb1 O5B 153.96(18) . 14_666 ?
O5B Yb1 Yb2 171.6(3) 10_666 . ?
O5B Yb1 Yb2 128.37(19) 14_666 . ?
O5B Yb1 O5A 25.3(3) 14_666 14_666 ?
O5B Yb1 O5A 53.8(2) 10_666 14_666 ?
O5B Yb1 H7 143.1(8) 14_666 . ?
O5B Yb1 H7 143.1(9) 10_666 . ?
Yb1 Yb2 H7 96.1(17) 16_557 . ?
Yb2 Yb2 Yb1 62.089(8) 9_766 16_557 ?
Yb2 Yb2 H7 38.3(14) 9_766 . ?
O2 Yb2 Yb1 131.35(8) 2_655 16_557 ?
O2 Yb2 Yb1 66.01(7) 17_657 16_557 ?
O2 Yb2 Yb2 97.99(8) 17_657 9_766 ?
O2 Yb2 Yb2 97.99(8) 2_655 9_766 ?
O2 Yb2 O2 74.64(15) 17_657 2_655 ?
O2 Yb2 C13 85.93(11) 2_655 . ?
O2 Yb2 C13 85.93(11) 17_657 16_557 ?
O2 Yb2 C13 152.26(11) 2_655 16_557 ?
O2 Yb2 C13 152.26(11) 17_657 . ?
O2 Yb2 O6 141.69(7) 17_657 . ?
O2 Yb2 O6 141.69(7) 2_655 . ?
O2 Yb2 O1W 70.65(16) 17_657 . ?
O2 Yb2 O1W 70.65(16) 2_655 . ?
O2 Yb2 H7 97.8(10) 17_657 . ?
O2 Yb2 H7 61.4(10) 2_655 . ?
O4 Yb2 Yb1 146.16(9) . 16_557 ?
O4 Yb2 Yb1 65.41(9) 16_557 16_557 ?
O4 Yb2 Yb2 121.53(9) . 9_766 ?
O4 Yb2 Yb2 121.53(9) 16_557 9_766 ?
O4 Yb2 O2 136.72(12) . 17_657 ?
O4 Yb2 O2 136.72(12) 16_557 2_655 ?
O4 Yb2 O2 82.49(12) . 2_655 ?
O4 Yb2 O2 82.49(12) 16_557 17_657 ?
O4 Yb2 O4 90.19(17) . 16_557 ?
O4 Yb2 C13 99.35(12) . 16_557 ?
O4 Yb2 C13 17.35(11) 16_557 16_557 ?
O4 Yb2 C13 17.35(11) . . ?
O4 Yb2 C13 99.35(12) 16_557 . ?
O4 Yb2 O7 147.61(12) . 16_557 ?
O4 Yb2 O7 92.46(11) . . ?
O4 Yb2 O7 92.46(11) 16_557 16_557 ?
O4 Yb2 O7 147.61(12) 16_557 . ?
O4 Yb2 O6 74.15(12) 16_557 . ?
O4 Yb2 O6 74.15(12) . . ?
O4 Yb2 O1W 67.24(15) 16_557 . ?
O4 Yb2 O1W 67.24(15) . . ?
O4 Yb2 H7 159.8(14) 16_557 . ?
O4 Yb2 H7 102.8(16) . . ?
C13 Yb2 Yb1 51.44(8) 16_557 16_557 ?
C13 Yb2 Yb1 139.88(8) . 16_557 ?
C13 Yb2 Yb2 104.26(8) . 9_766 ?
C13 Yb2 Yb2 104.26(8) 16_557 9_766 ?
C13 Yb2 C13 104.10(15) . 16_557 ?
C13 Yb2 H7 142.6(14) 16_557 . ?
C13 Yb2 H7 89.8(15) . . ?
O7 Yb2 Yb1 28.16(6) 16_557 16_557 ?
O7 Yb2 Yb1 96.56(6) . 16_557 ?
O7 Yb2 Yb2 34.50(6) . 9_766 ?
O7 Yb2 Yb2 34.50(6) 16_557 9_766 ?
O7 Yb2 O2 115.88(12) 16_557 2_655 ?
O7 Yb2 O2 115.88(12) . 17_657 ?
O7 Yb2 O2 75.55(10) . 2_655 ?
O7 Yb2 O2 75.55(10) 16_557 17_657 ?
O7 Yb2 C13 131.62(11) 16_557 . ?
O7 Yb2 C13 76.82(11) 16_557 16_557 ?
O7 Yb2 C13 131.62(11) . 16_557 ?
O7 Yb2 C13 76.82(11) . . ?
O7 Yb2 O7 68.91(13) 16_557 . ?
O7 Yb2 O6 75.58(12) . . ?
O7 Yb2 O6 75.58(12) 16_557 . ?
O7 Yb2 O1W 142.27(10) . . ?
O7 Yb2 O1W 142.27(10) 16_557 . ?
O7 Yb2 H7 68.3(16) 16_557 . ?
O7 Yb2 H7 19.5(6) . . ?
O6 Yb2 Yb1 76.68(5) . 16_557 ?
O6 Yb2 Yb2 70.56(12) . 9_766 ?
O6 Yb2 C13 63.29(10) . . ?
O6 Yb2 C13 63.29(10) . 16_557 ?
O6 Yb2 O1W 124.0(2) . . ?
O6 Yb2 H7 94.4(5) . . ?
O1W Yb2 Yb1 118.227(11) . 16_557 ?
O1W Yb2 Yb2 165.44(19) . 9_766 ?
O1W Yb2 C13 84.45(14) . . ?
O1W Yb2 C13 84.45(14) . 16_557 ?
O1W Yb2 H7 132.0(11) . . ?
C1 O1 Yb1 142.2(3) . 3_665 ?
C1 O2 Yb2 135.7(3) . 3_665 ?
C13 O3 Yb1 138.1(3) . . ?
C13 O4 Yb2 130.2(3) . . ?
C2 N1 C2 116.5(4) . 23 ?
O1 C1 C6 117.1(3) . . ?
O2 C1 O1 125.6(4) . . ?
O2 C1 C6 117.2(3) . . ?
N1 C2 C7 117.7(3) . . ?
N1 C2 C9 123.6(4) . . ?
C9 C2 C7 118.4(3) . . ?
C11 C3 Yb1 179.1(5) . 15_546 ?
O5A C3 Yb1 59.8(5) 23 15_546 ?
O5A C3 Yb1 59.8(5) . 15_546 ?
O5A C3 C11 119.8(6) . . ?
O5A C3 C11 119.8(6) 23 . ?
O5A C3 O5A 97.8(12) 23 . ?
O5B C3 C11 121.3(5) 23 . ?
O5B C3 C11 121.3(5) . . ?
O5B C3 O5B 97.8(11) 23 . ?
C9 C4 C9 116.8(5) 23 . ?
C9 C4 C8 121.6(4) 23 . ?
C9 C4 C8 121.6(4) . . ?
C6 C5 H5 119.3 . . ?
C6 C5 C10 121.4(4) . . ?
C10 C5 H5 119.3 . . ?
C5 C6 C1 118.7(3) . . ?
C5 C6 C7 119.2(4) . . ?
C7 C6 C1 121.9(3) . . ?
C6 C7 C2 124.4(3) . . ?
C12 C7 C2 117.4(4) . . ?
C12 C7 C6 118.1(4) . . ?
C2 C9 H9 120.1 . . ?
C4 C9 C2 119.8(4) . . ?
C4 C9 H9 120.1 . . ?
C5 C10 C13 121.3(4) . . ?
C14 C10 C5 119.4(4) . . ?
C14 C10 C13 119.3(4) . . ?
C15 C11 C3 119.6(3) 23 . ?
C15 C11 C3 119.6(3) . . ?
C15 C11 C15 95.3(2) . 23 ?
C18 C11 C3 120.4(3) 23 . ?
C18 C11 C3 120.4(3) . . ?
C18 C11 C18 95.01(19) 23 . ?
C11 C15 H15 120.0 . . ?
C11 C15 C16 120.0 . . ?
C16 C15 H15 120.0 . . ?
C15 C16 H16 120.0 . . ?
C8 C16 C15 119.9 . . ?
C8 C16 H16 120.0 . . ?
C16 C8 C4 120.1(4) . . ?
C16 C8 C4 120.1(7) 23 . ?
C16 C8 C16 95.1(4) . 23 ?
C17 C8 C4 119.9(4) . . ?
C17 C8 C4 119.9(7) 23 . ?
C17 C8 C17 95.1(4) 23 . ?
C8 C17 H17 119.9 . . ?
C18 C17 C8 120.1 . . ?
C18 C17 H17 119.9 . . ?
C11 C18 H18 120.0 . . ?
C17 C18 C11 120.0 . . ?
C17 C18 H18 120.0 . . ?
C7 C12 H12 119.1 . . ?
C14 C12 C7 121.8(4) . . ?
C14 C12 H12 119.1 . . ?
O3 C13 Yb2 94.5(3) . . ?
O3 C13 C10 116.5(4) . . ?
O4 C13 Yb2 32.44(19) . . ?
O4 C13 O3 125.0(4) . . ?
O4 C13 C10 118.5(4) . . ?
C10 C13 Yb2 147.3(3) . . ?
C10 C14 C12 120.0(4) . . ?
C10 C14 H14 120.0 . . ?
C12 C14 H14 120.0 . . ?
C3 O5A Yb1 93.0(5) . 15_546 ?
Yb1 O7 Yb2 123.60(7) . . ?
Yb1 O7 Yb2 123.60(7) . 9_766 ?
Yb1 O7 H7 105(6) . . ?
Yb2 O7 Yb2 111.00(12) 9_766 . ?
Yb2 O7 H7 88(3) 9_766 . ?
Yb2 O7 H7 88(3) . . ?
C19 O6 Yb2 137.0(5) . . ?
O6 C19 O6 124.9(9) . 9_766 ?
O6 C19 H19 117.5(5) 9_766 . ?
O6 C19 H19 117.5(5) . . ?
C3 O5B Yb1 94.3(5) . 15_546 ?

loop_
_geom_bond_atom_site_label_1
_geom_bond_atom_site_label_2
_geom_bond_distance
_geom_bond_site_symmetry_2
_geom_bond_publ_flag
Yb1 Yb2 4.0474(7) 9_766 ?
Yb1 Yb2 4.0474(7) . ?
Yb1 O1 2.209(3) 22_655 ?
Yb1 O1 2.209(3) 2_655 ?
Yb1 O3 2.197(3) . ?
Yb1 O3 2.197(3) 24_765 ?
Yb1 C3 2.717(6) 14_666 ?
Yb1 O5A 2.351(9) 10_666 ?
Yb1 O5A 2.351(9) 14_666 ?
Yb1 O7 2.294(3) . ?
Yb1 H7 2.62(7) . ?
Yb1 O5B 2.337(7) 14_666 ?
Yb1 O5B 2.337(7) 10_666 ?
Yb2 Yb2 3.7890(8) 9_766 ?
Yb2 O2 2.306(3) 2_655 ?
Yb2 O2 2.306(3) 17_657 ?
Yb2 O4 2.251(3) 16_557 ?
Yb2 O4 2.251(3) . ?
Yb2 C13 3.204(5) 16_557 ?
Yb2 C13 3.204(5) . ?
Yb2 O7 2.2989(18) 16_557 ?
Yb2 O7 2.2989(18) . ?
Yb2 O6 2.309(5) . ?
Yb2 O1W 2.554(7) . ?
Yb2 H7 2.42(5) . ?
O1 C1 1.252(5) . ?
O2 C1 1.250(5) . ?
O3 C13 1.251(5) . ?
O4 C13 1.251(5) . ?
N1 C2 1.339(4) . ?
N1 C2 1.340(4) 23 ?
C1 C6 1.503(5) . ?
C2 C7 1.493(5) . ?
C2 C9 1.391(5) . ?
C3 C11 1.501(7) . ?
C3 O5A 1.244(10) . ?
C3 O5A 1.244(10) 23 ?
C3 O5B 1.221(8) . ?
C3 O5B 1.221(8) 23 ?
C4 C9 1.391(5) 23 ?
C4 C9 1.391(5) . ?
C4 C8 1.497(6) . ?
C5 H5 0.9300 . ?
C5 C6 1.379(5) . ?
C5 C10 1.384(6) . ?
C6 C7 1.413(5) . ?
C7 C12 1.381(6) . ?
C9 H9 0.9300 . ?
C10 C13 1.509(6) . ?
C10 C14 1.368(6) . ?
C11 C15 1.3901 . ?
C11 C15 1.390(5) 23 ?
C11 C18 1.3900 . ?
C11 C18 1.390(5) 23 ?
C15 H15 0.9300 . ?
C15 C16 1.3900 . ?
C16 H16 0.9300 . ?
C16 C8 1.3945 . ?
C8 C17 1.386(10) 23 ?
C8 C17 1.3860 . ?
C17 H17 0.9300 . ?
C17 C18 1.3900 . ?
C18 H18 0.9300 . ?
C12 H12 0.9300 . ?
C12 C14 1.378(6) . ?
C14 H14 0.9300 . ?
O7 H7 0.81(2) . ?
O6 C19 1.270(7) . ?
C19 H19 1.01(2) . ?

loop_
_smtbx_masks_void_nr
_smtbx_masks_void_average_x
_smtbx_masks_void_average_y
_smtbx_masks_void_average_z
_smtbx_masks_void_volume
_smtbx_masks_void_count_electrons
_smtbx_masks_void_content
1 0.070 -0.953 -0.061 9257.3 1093.3 ?
